data_4317468
loop_
_publ_author_name
'Kevin M. McCauley'
'Scott R. Wilson'
'Wilfred A. van der Donk'

_publ_contact_author
;
Wilfred A. van der Donk
Department of Chemistry
University of Illinois at Urbana-Champaign
600 South Mathews Avenue
Urbana, Illinois  61801
USA
;
_publ_contact_author_email vddonk@uiuc.edu
_publ_contact_author_fax '1  217 244 8024'
_publ_contact_author_phone '1  217 244 5360'
_publ_section_title
;
 Synthesis and Characterization of Chlorinated Alkenylcobaloximes To Probe
 the Mechanism of Vitamin B12-Catalyzed Dechlorination of Priority
 Pollutants
;
_journal_name_full 'Inorganic Chemistry'
_journal_page_first 393
_journal_page_last 404
_journal_paper_doi 10.1021/ic011023x
_journal_volume 41
_journal_year 2002
_chemical_formula_moiety 'C15 H22 Co N5 O4'
_chemical_formula_sum 'C15 H22 Co N5 O4'
_chemical_formula_weight 395.31
_chemical_name_common Co(dmgH)2(py)(CH=CH2)
_chemical_name_systematic
;
?
;
_space_group_IT_number 14
_symmetry_cell_setting monoclinic
_symmetry_space_group_name_Hall '-P 2yn'
_symmetry_space_group_name_H-M 'P 1 21/n 1'
_atom_sites_solution_hydrogens geom
_atom_sites_solution_primary direct
_atom_sites_solution_secondary difmap
_audit_creation_method SHELXL-97
_audit_update_record
;
2000-10-04   text and data added,  srw & kmm
;
_cell_angle_alpha 90.00
_cell_angle_beta 95.117(2)
_cell_angle_gamma 90.00
_cell_formula_units_Z 4
_cell_length_a 8.8598(12)
_cell_length_b 14.3906(18)
_cell_length_c 14.0123(18)
_cell_measurement_reflns_used 7612
_cell_measurement_temperature 183(2)
_cell_measurement_theta_max 28
_cell_measurement_theta_min 4
_cell_volume 1779.4(4)
_computing_cell_refinement 'SAINT V5 (Bruker, 1998)'
_computing_data_collection 'SMART V5 (Bruker, 1998)'
_computing_data_reduction 'SAINT V5 (Bruker, 1998)'
_computing_molecular_graphics 'SHELXTL V5 (Bruker, 1998)'
_computing_publication_material 'CIFTAB (Sheldrick, 1998)'
_computing_structure_refinement 'SHELXTL V5 (Bruker, 1998)'
_computing_structure_solution 'SHELXTL V5 (Bruker, 1998)'
_diffrn_ambient_temperature 183(2)
_diffrn_measured_fraction_theta_full 0.973
_diffrn_measured_fraction_theta_max 0.973
_diffrn_measurement_device 'Siemens Platform/CCD'
_diffrn_measurement_method 'profile data from \w scans'
_diffrn_radiation_monochromator graphite
_diffrn_radiation_source 'normal-focus sealed tube'
_diffrn_radiation_type MoK\a
_diffrn_radiation_wavelength 0.71073
_diffrn_reflns_av_R_equivalents 0.0422
_diffrn_reflns_av_sigmaI/netI 0.0354
_diffrn_reflns_limit_h_max 11
_diffrn_reflns_limit_h_min -11
_diffrn_reflns_limit_k_max 19
_diffrn_reflns_limit_k_min -18
_diffrn_reflns_limit_l_max 18
_diffrn_reflns_limit_l_min -16
_diffrn_reflns_number 16367
_diffrn_reflns_theta_full 28.28
_diffrn_reflns_theta_max 28.28
_diffrn_reflns_theta_min 2.03
_diffrn_standards_decay_% 1.2
_diffrn_standards_interval_time 360
_diffrn_standards_number 262
_exptl_absorpt_coefficient_mu 0.995
_exptl_absorpt_correction_T_max 0.8661
_exptl_absorpt_correction_T_min 0.6483
_exptl_absorpt_correction_type integration
_exptl_absorpt_process_details '(Bruker, 1998)'
_exptl_crystal_colour yellow
_exptl_crystal_density_diffrn 1.476
_exptl_crystal_description prism
_exptl_crystal_F_000 824
_exptl_crystal_size_max 0.45
_exptl_crystal_size_mid 0.34
_exptl_crystal_size_min 0.15
_refine_diff_density_max 0.261
_refine_diff_density_min -0.312
_refine_diff_density_rms 0.056
_refine_ls_extinction_coef 0.0016(4)
_refine_ls_extinction_expression Fc^*^=kFc[1+0.001xFc^2^\l^3^/sin(2\q)]^-1/4^
_refine_ls_extinction_method SHELXL
_refine_ls_goodness_of_fit_ref 1.052
_refine_ls_hydrogen_treatment noref
_refine_ls_matrix_type full
_refine_ls_number_parameters 250
_refine_ls_number_reflns 4302
_refine_ls_number_restraints 44
_refine_ls_restrained_S_all 1.048
_refine_ls_R_factor_all 0.0539
_refine_ls_R_factor_gt 0.0343
_refine_ls_shift/su_max 0.001
_refine_ls_shift/su_mean 0.000
_refine_ls_structure_factor_coef Fsqd
_refine_ls_weighting_details 'calc w=1/[\s^2^(Fo^2^)+(0.0457P)^2^+0.2090P] where P=(Fo^2^+2Fc^2^)/3'
_refine_ls_weighting_scheme calc
_refine_ls_wR_factor_gt 0.0844
_refine_ls_wR_factor_ref 0.0910
_reflns_number_gt 3237
_reflns_number_total 4302
_reflns_threshold_expression >2sigma(I)
_cod_data_source_file ic011023x_4.cif
_cod_data_source_block p84kr
_cod_depositor_comments
;
The following automatic conversions were performed:

'_symmetry_cell_setting' value 'Monoclinic' changed to 'monoclinic'
according to the built-in table from CIF Core dictionary named
'cif_core.dic' version 2.4.1 from 2010-06-29.

Automatic conversion script
Id: cif_fix_values 1646 2011-03-28 12:23:43Z adriana 
;
_cod_original_sg_symbol_H-M 'P 1 21/n 1 '
_cod_database_code 4317468

loop_
_symmetry_equiv_pos_as_xyz
'x, y, z'
'-x+1/2, y+1/2, -z+1/2'
'-x, -y, -z'
'x-1/2, -y-1/2, z-1/2'

loop_
_atom_site_label
_atom_site_type_symbol
_atom_site_fract_x
_atom_site_fract_y
_atom_site_fract_z
_atom_site_U_iso_or_equiv
_atom_site_adp_type
_atom_site_occupancy
_atom_site_symmetry_multiplicity
_atom_site_calc_flag
_atom_site_refinement_flags
_atom_site_disorder_assembly
_atom_site_disorder_group
Co1 Co 0.50482(3) 0.164839(16) 0.254398(18) 0.02753(9) Uani 1 1 d DU . .
O1 O 0.33446(16) 0.20452(10) 0.41410(11) 0.0455(4) Uani 1 1 d . . .
H1 H 0.3286 0.1465 0.4085 0.055 Uiso 1 1 calc R A .
O2 O 0.66019(16) 0.29189(9) 0.14214(9) 0.0376(3) Uani 1 1 d . . .
O3 O 0.66927(16) 0.12674(10) 0.09238(9) 0.0405(3) Uani 1 1 d . . .
H3 H 0.6749 0.1847 0.0984 0.049 Uiso 1 1 calc R A .
O4 O 0.34646(16) 0.03901(10) 0.36531(12) 0.0460(4) Uani 1 1 d . . .
N1 N 0.41659(17) 0.23944(11) 0.34479(12) 0.0325(4) Uani 1 1 d . A .
N2 N 0.57438(17) 0.28213(10) 0.21571(11) 0.0297(3) Uani 1 1 d . A .
N3 N 0.58786(17) 0.09121(10) 0.16123(11) 0.0312(3) Uani 1 1 d . A .
N4 N 0.43060(17) 0.04891(11) 0.29071(13) 0.0347(4) Uani 1 1 d . A .
N5 N 0.69632(16) 0.14753(9) 0.34633(11) 0.0258(3) Uani 1 1 d . A .
C1 C 0.4412(2) 0.32824(12) 0.34149(15) 0.0339(4) Uani 1 1 d . . .
C2 C 0.5318(2) 0.35396(13) 0.26328(13) 0.0329(4) Uani 1 1 d . A .
C3 C 0.5622(2) 0.00225(13) 0.16448(14) 0.0347(4) Uani 1 1 d . . .
C4 C 0.4728(2) -0.02297(13) 0.24319(15) 0.0365(5) Uani 1 1 d . A .
C5 C 0.3864(3) 0.39764(14) 0.41064(16) 0.0476(5) Uani 1 1 d . A .
H5A H 0.3146 0.3676 0.4501 0.057 Uiso 1 1 calc R . .
H5B H 0.3361 0.4492 0.3750 0.057 Uiso 1 1 calc R . .
H5C H 0.4729 0.4214 0.4520 0.057 Uiso 1 1 calc R . .
C6 C 0.5655(3) 0.45205(13) 0.23844(15) 0.0414(5) Uani 1 1 d . . .
H6A H 0.6461 0.4532 0.1949 0.050 Uiso 1 1 calc R A .
H6B H 0.5984 0.4864 0.2970 0.050 Uiso 1 1 calc R . .
H6C H 0.4740 0.4810 0.2070 0.050 Uiso 1 1 calc R . .
C7 C 0.6147(3) -0.06674(14) 0.09453(15) 0.0439(5) Uani 1 1 d . A .
H7A H 0.6806 -0.0357 0.0519 0.053 Uiso 1 1 calc R . .
H7B H 0.5267 -0.0931 0.0565 0.053 Uiso 1 1 calc R . .
H7C H 0.6711 -0.1166 0.1294 0.053 Uiso 1 1 calc R . .
C8 C 0.4362(3) -0.12071(14) 0.26912(18) 0.0508(6) Uani 1 1 d . . .
H8A H 0.3431 -0.1214 0.3020 0.061 Uiso 1 1 calc R A .
H8B H 0.5198 -0.1464 0.3116 0.061 Uiso 1 1 calc R . .
H8C H 0.4217 -0.1584 0.2108 0.061 Uiso 1 1 calc R . .
C9 C 0.6931(2) 0.10620(13) 0.43264(14) 0.0356(4) Uani 1 1 d . . .
H9 H 0.5986 0.0851 0.4514 0.043 Uiso 1 1 calc R A .
C10 C 0.8210(3) 0.09334(15) 0.49458(14) 0.0423(5) Uani 1 1 d . A .
H10 H 0.8142 0.0637 0.5546 0.051 Uiso 1 1 calc R . .
C11 C 0.9590(2) 0.12397(13) 0.46864(14) 0.0392(5) Uani 1 1 d . . .
H11 H 1.0487 0.1161 0.5103 0.047 Uiso 1 1 calc R A .
C12 C 0.9635(2) 0.16642(12) 0.38063(15) 0.0357(4) Uani 1 1 d . A .
H12 H 1.0567 0.1887 0.3609 0.043 Uiso 1 1 calc R . .
C13 C 0.8315(2) 0.17607(12) 0.32185(14) 0.0292(4) Uani 1 1 d . . .
H13 H 0.8365 0.2044 0.2609 0.035 Uiso 1 1 calc R A .
C14 C 0.3329(3) 0.1838(3) 0.1591(3) 0.0353(9) Uani 0.803(5) 1 d PDU A 1
H14A H 0.3532 0.2177 0.1034 0.042 Uiso 0.803(5) 1 calc PR A 1
C15 C 0.1950(3) 0.1559(2) 0.1627(2) 0.0498(9) Uani 0.803(5) 1 d PDU A 1
H15A H 0.1678 0.1217 0.2166 0.060 Uiso 0.803(5) 1 calc PR A 1
H15B H 0.1207 0.1695 0.1115 0.060 Uiso 0.803(5) 1 calc PR A 1
C14A C 0.3010(11) 0.1675(12) 0.1878(9) 0.036(3) Uani 0.197(5) 1 d PDU A 2
H14B H 0.2172 0.1514 0.2223 0.043 Uiso 0.197(5) 1 calc PR A 2
C15A C 0.2762(13) 0.1905(8) 0.0987(8) 0.046(3) Uani 0.197(5) 1 d PDU A 2
H15C H 0.3585 0.2069 0.0630 0.055 Uiso 0.197(5) 1 calc PR A 2
H15D H 0.1756 0.1910 0.0688 0.055 Uiso 0.197(5) 1 calc PR A 2

loop_
_atom_site_aniso_label
_atom_site_aniso_U_11
_atom_site_aniso_U_22
_atom_site_aniso_U_33
_atom_site_aniso_U_23
_atom_site_aniso_U_13
_atom_site_aniso_U_12
Co1 0.02350(14) 0.02323(13) 0.03547(16) -0.00108(9) 0.00047(10) 0.00013(9)
O1 0.0373(8) 0.0402(8) 0.0623(10) -0.0021(7) 0.0229(7) -0.0040(6)
O2 0.0470(8) 0.0342(7) 0.0320(8) 0.0076(6) 0.0063(6) 0.0005(6)
O3 0.0521(9) 0.0360(7) 0.0342(8) -0.0014(6) 0.0082(7) 0.0008(7)
O4 0.0373(8) 0.0357(7) 0.0682(11) 0.0020(7) 0.0219(7) -0.0085(6)
N1 0.0246(8) 0.0324(8) 0.0409(9) -0.0006(7) 0.0060(7) -0.0012(6)
N2 0.0307(8) 0.0276(7) 0.0299(8) 0.0035(6) -0.0022(6) 0.0013(6)
N3 0.0302(8) 0.0315(8) 0.0312(9) -0.0010(6) -0.0010(7) 0.0024(6)
N4 0.0257(8) 0.0289(8) 0.0495(10) 0.0004(7) 0.0043(7) -0.0045(6)
N5 0.0257(7) 0.0236(7) 0.0283(8) 0.0008(6) 0.0025(6) -0.0009(6)
C1 0.0279(10) 0.0301(9) 0.0427(11) -0.0054(8) -0.0029(8) 0.0038(7)
C2 0.0340(10) 0.0263(9) 0.0366(11) 0.0008(7) -0.0076(8) -0.0003(7)
C3 0.0306(10) 0.0302(9) 0.0414(11) -0.0062(8) -0.0071(8) 0.0036(8)
C4 0.0287(10) 0.0270(9) 0.0525(13) -0.0012(8) -0.0038(9) -0.0011(7)
C5 0.0499(13) 0.0411(11) 0.0525(14) -0.0113(10) 0.0084(11) 0.0047(10)
C6 0.0481(12) 0.0293(10) 0.0449(12) 0.0031(8) -0.0057(10) -0.0031(9)
C7 0.0466(12) 0.0359(10) 0.0476(13) -0.0119(9) -0.0045(10) 0.0065(9)
C8 0.0484(13) 0.0274(10) 0.0770(17) -0.0003(10) 0.0070(12) -0.0051(9)
C9 0.0376(11) 0.0381(10) 0.0318(10) 0.0035(8) 0.0070(8) -0.0021(8)
C10 0.0536(13) 0.0453(11) 0.0272(10) 0.0050(9) -0.0011(9) 0.0003(10)
C11 0.0417(12) 0.0335(10) 0.0395(11) -0.0050(8) -0.0127(9) 0.0032(8)
C12 0.0282(10) 0.0299(9) 0.0485(12) -0.0014(8) 0.0011(8) -0.0019(7)
C13 0.0270(9) 0.0277(9) 0.0331(10) 0.0040(7) 0.0031(8) -0.0015(7)
C14 0.0316(16) 0.0265(17) 0.045(2) 0.0025(14) -0.0096(15) -0.0004(12)
C15 0.0365(17) 0.0534(17) 0.057(2) -0.0069(14) -0.0072(14) 0.0016(13)
C14A 0.029(6) 0.029(6) 0.048(6) 0.004(5) -0.004(5) -0.008(4)
C15A 0.034(6) 0.045(5) 0.056(6) 0.000(5) -0.010(5) -0.001(4)

loop_
_atom_type_symbol
_atom_type_description
_atom_type_scat_dispersion_real
_atom_type_scat_dispersion_imag
_atom_type_scat_source
C C 0.0033 0.0016 'International Tables Vol C Tables 4.2.6.8 and 6.1.1.4'
H H 0.0000 0.0000 'International Tables Vol C Tables 4.2.6.8 and 6.1.1.4'
N N 0.0061 0.0033 'International Tables Vol C Tables 4.2.6.8 and 6.1.1.4'
O O 0.0106 0.0060 'International Tables Vol C Tables 4.2.6.8 and 6.1.1.4'
Co Co 0.3494 0.9721 'International Tables Vol C Tables 4.2.6.8 and 6.1.1.4'

loop_
_exptl_crystal_face_index_h
_exptl_crystal_face_index_k
_exptl_crystal_face_index_l
_exptl_crystal_face_perp_dist
0.00 0.00 1.00 0.0750
0.00 0.00 -1.00 0.0750
1.00 0.00 0.00 0.1700
-1.00 0.00 0.00 0.1700
-1.00 -1.00 0.00 0.1200
0.00 1.00 0.00 0.2200

loop_
_geom_angle_atom_site_label_1
_geom_angle_atom_site_label_2
_geom_angle_atom_site_label_3
_geom_angle
_geom_angle_site_symmetry_1
_geom_angle_site_symmetry_3
_geom_angle_publ_flag
N4 Co1 N3 81.71(7) . . ?
N4 Co1 N1 98.50(7) . . ?
N3 Co1 N1 178.20(6) . . ?
N4 Co1 N2 178.40(6) . . ?
N3 Co1 N2 98.40(7) . . ?
N1 Co1 N2 81.34(7) . . ?
N4 Co1 C14 92.23(11) . . ?
N3 Co1 C14 86.20(13) . . ?
N1 Co1 C14 92.00(13) . . ?
N2 Co1 C14 86.18(11) . . ?
N4 Co1 C14A 79.4(4) . . ?
N3 Co1 C14A 94.7(5) . . ?
N1 Co1 C14A 83.6(5) . . ?
N2 Co1 C14A 99.0(4) . . ?
C14 Co1 C14A 16.6(3) . . ?
N4 Co1 N5 90.69(6) . . ?
N3 Co1 N5 90.84(6) . . ?
N1 Co1 N5 90.95(6) . . ?
N2 Co1 N5 90.91(6) . . ?
C14 Co1 N5 175.51(12) . . ?
C14A Co1 N5 167.8(4) . . ?
N1 O1 H1 109.5 . . ?
N3 O3 H3 109.5 . . ?
C1 N1 O1 119.43(17) . . ?
C1 N1 Co1 117.16(14) . . ?
O1 N1 Co1 123.38(12) . . ?
C2 N2 O2 121.28(15) . . ?
C2 N2 Co1 116.38(14) . . ?
O2 N2 Co1 122.33(11) . . ?
C3 N3 O3 120.12(16) . . ?
C3 N3 Co1 116.69(14) . . ?
O3 N3 Co1 123.19(11) . . ?
C4 N4 O4 121.16(16) . . ?
C4 N4 Co1 116.30(14) . . ?
O4 N4 Co1 122.41(12) . . ?
C13 N5 C9 117.06(16) . . ?
C13 N5 Co1 120.68(12) . . ?
C9 N5 Co1 122.25(13) . . ?
N1 C1 C2 112.39(17) . . ?
N1 C1 C5 124.5(2) . . ?
C2 C1 C5 123.06(17) . . ?
N2 C2 C1 112.67(17) . . ?
N2 C2 C6 123.96(19) . . ?
C1 C2 C6 123.31(18) . . ?
N3 C3 C4 112.29(17) . . ?
N3 C3 C7 124.3(2) . . ?
C4 C3 C7 123.41(18) . . ?
N4 C4 C3 112.86(17) . . ?
N4 C4 C8 123.0(2) . . ?
C3 C4 C8 124.15(19) . . ?
C1 C5 H5A 109.5 . . ?
C1 C5 H5B 109.5 . . ?
H5A C5 H5B 109.5 . . ?
C1 C5 H5C 109.5 . . ?
H5A C5 H5C 109.5 . . ?
H5B C5 H5C 109.5 . . ?
C2 C6 H6A 109.5 . . ?
C2 C6 H6B 109.5 . . ?
H6A C6 H6B 109.5 . . ?
C2 C6 H6C 109.5 . . ?
H6A C6 H6C 109.5 . . ?
H6B C6 H6C 109.5 . . ?
C3 C7 H7A 109.5 . . ?
C3 C7 H7B 109.5 . . ?
H7A C7 H7B 109.5 . . ?
C3 C7 H7C 109.5 . . ?
H7A C7 H7C 109.5 . . ?
H7B C7 H7C 109.5 . . ?
C4 C8 H8A 109.5 . . ?
C4 C8 H8B 109.5 . . ?
H8A C8 H8B 109.5 . . ?
C4 C8 H8C 109.5 . . ?
H8A C8 H8C 109.5 . . ?
H8B C8 H8C 109.5 . . ?
N5 C9 C10 122.83(19) . . ?
N5 C9 H9 118.6 . . ?
C10 C9 H9 118.6 . . ?
C9 C10 C11 119.34(19) . . ?
C9 C10 H10 120.3 . . ?
C11 C10 H10 120.3 . . ?
C10 C11 C12 118.31(18) . . ?
C10 C11 H11 120.8 . . ?
C12 C11 H11 120.8 . . ?
C13 C12 C11 119.27(19) . . ?
C13 C12 H12 120.4 . . ?
C11 C12 H12 120.4 . . ?
N5 C13 C12 123.18(18) . . ?
N5 C13 H13 118.4 . . ?
C12 C13 H13 118.4 . . ?
C15 C14 Co1 127.8(3) . . ?
C15 C14 H14A 116.1 . . ?
Co1 C14 H14A 116.1 . . ?
C14 C15 H15A 120.0 . . ?
C14 C15 H15B 120.0 . . ?
H15A C15 H15B 120.0 . . ?
C15A C14A Co1 122.4(9) . . ?
C15A C14A H14B 118.8 . . ?
Co1 C14A H14B 118.8 . . ?
C14A C15A H15C 120.0 . . ?
C14A C15A H15D 120.0 . . ?
H15C C15A H15D 120.0 . . ?

loop_
_geom_bond_atom_site_label_1
_geom_bond_atom_site_label_2
_geom_bond_distance
_geom_bond_site_symmetry_2
_geom_bond_publ_flag
Co1 N4 1.8800(16) . ?
Co1 N3 1.8813(16) . ?
Co1 N1 1.8827(16) . ?
Co1 N2 1.8926(15) . ?
Co1 C14 1.953(3) . ?
Co1 C14A 1.958(8) . ?
Co1 N5 2.0518(15) . ?
O1 N1 1.361(2) . ?
O1 H1 0.8400 . ?
O2 N2 1.342(2) . ?
O3 N3 1.355(2) . ?
O3 H3 0.8400 . ?
O4 N4 1.345(2) . ?
N1 C1 1.298(2) . ?
N2 C2 1.304(2) . ?
N3 C3 1.302(2) . ?
N4 C4 1.303(3) . ?
N5 C13 1.340(2) . ?
N5 C9 1.350(2) . ?
C1 C2 1.463(3) . ?
C1 C5 1.502(3) . ?
C2 C6 1.490(3) . ?
C3 C4 1.460(3) . ?
C3 C7 1.498(3) . ?
C4 C8 1.495(3) . ?
C5 H5A 0.9800 . ?
C5 H5B 0.9800 . ?
C5 H5C 0.9800 . ?
C6 H6A 0.9800 . ?
C6 H6B 0.9800 . ?
C6 H6C 0.9800 . ?
C7 H7A 0.9800 . ?
C7 H7B 0.9800 . ?
C7 H7C 0.9800 . ?
C8 H8A 0.9800 . ?
C8 H8B 0.9800 . ?
C8 H8C 0.9800 . ?
C9 C10 1.377(3) . ?
C9 H9 0.9500 . ?
C10 C11 1.378(3) . ?
C10 H10 0.9500 . ?
C11 C12 1.380(3) . ?
C11 H11 0.9500 . ?
C12 C13 1.376(3) . ?
C12 H12 0.9500 . ?
C13 H13 0.9500 . ?
C14 C15 1.292(4) . ?
C14 H14A 0.9500 . ?
C15 H15A 0.9500 . ?
C15 H15B 0.9500 . ?
C14A C15A 1.291(9) . ?
C14A H14B 0.9500 . ?
C15A H15C 0.9500 . ?
C15A H15D 0.9500 . ?
